data_4509642
loop_
_publ_author_name
'Soegiarto, Airon C.'
'Ward, Michael D.'

_publ_section_title
;
 Directed Organization of Dye Aggregates in Hydrogen-Bonded Host
 Frameworks
;
_journal_issue 8
_journal_name_full 'Crystal Growth &amp; Design'
_journal_page_first 3803
_journal_paper_doi 10.1021/cg900578u
_journal_volume 9
_journal_year 2009
_chemical_formula_sum 'C42 H54 N8 O10 S2'
_chemical_formula_weight 895.05
_chemical_name_systematic
; 
 ? 
;
_space_group_IT_number 33
_symmetry_cell_setting orthorhombic
_symmetry_space_group_name_Hall 'P 2c -2n'
_symmetry_space_group_name_H-M 'P n a 21'
_atom_sites_solution_hydrogens geom
_atom_sites_solution_primary direct
_atom_sites_solution_secondary difmap
_audit_creation_method SHELXL-97
_cell_angle_alpha 90.00
_cell_angle_beta 90.00
_cell_angle_gamma 90.00
_cell_formula_units_Z 4
_cell_length_a 22.348(3)
_cell_length_b 7.2898(9)
_cell_length_c 27.136(3)
_cell_measurement_reflns_used 9917
_cell_measurement_temperature 200(2)
_cell_measurement_theta_max 26.41
_cell_measurement_theta_min 2.36
_cell_volume 4420.8(9)
_computing_cell_refinement 'Bruker SAINT'
_computing_data_collection 'Bruker APEX2'
_computing_data_reduction 'Bruker SAINT'
_computing_molecular_graphics 'Bruker SHELXTL'
_computing_publication_material 'Bruker SHELXTL'
_computing_structure_refinement 'SHELXL-97 (Sheldrick, 2008)'
_computing_structure_solution 'SHELXS-97 (Sheldrick, 2008)'
_diffrn_ambient_temperature 200(2)
_diffrn_measured_fraction_theta_full 0.999
_diffrn_measured_fraction_theta_max 0.999
_diffrn_measurement_device_type 'Bruker APEX-II CCD'
_diffrn_measurement_method '\f and \w scans'
_diffrn_radiation_monochromator graphite
_diffrn_radiation_source 'fine-focus sealed tube'
_diffrn_radiation_type MoK\a
_diffrn_radiation_wavelength 0.71073
_diffrn_reflns_av_R_equivalents 0.0287
_diffrn_reflns_av_sigmaI/netI 0.0160
_diffrn_reflns_limit_h_max 28
_diffrn_reflns_limit_h_min -28
_diffrn_reflns_limit_k_max 9
_diffrn_reflns_limit_k_min -9
_diffrn_reflns_limit_l_max 34
_diffrn_reflns_limit_l_min -34
_diffrn_reflns_number 74139
_diffrn_reflns_theta_full 26.57
_diffrn_reflns_theta_max 26.57
_diffrn_reflns_theta_min 1.82
_exptl_absorpt_coefficient_mu 0.187
_exptl_absorpt_correction_T_max 0.9834
_exptl_absorpt_correction_T_min 0.9207
_exptl_absorpt_correction_type multi-scan
_exptl_absorpt_process_details sadabs
_exptl_crystal_colour yellow
_exptl_crystal_density_diffrn 1.345
_exptl_crystal_density_method 'not measured'
_exptl_crystal_description block
_exptl_crystal_F_000 1896
_exptl_crystal_size_max 0.45
_exptl_crystal_size_mid 0.13
_exptl_crystal_size_min 0.09
_refine_diff_density_max 0.493
_refine_diff_density_min -0.519
_refine_diff_density_rms 0.044
_refine_ls_abs_structure_details 'Flack H D (1983), Acta Cryst. A39, 876-881'
_refine_ls_abs_structure_Flack 0.18(6)
_refine_ls_extinction_method none
_refine_ls_goodness_of_fit_ref 1.018
_refine_ls_hydrogen_treatment constr
_refine_ls_matrix_type full
_refine_ls_number_parameters 580
_refine_ls_number_reflns 9193
_refine_ls_number_restraints 58
_refine_ls_restrained_S_all 1.033
_refine_ls_R_factor_all 0.0489
_refine_ls_R_factor_gt 0.0427
_refine_ls_shift/su_max 0.001
_refine_ls_shift/su_mean 0.000
_refine_ls_structure_factor_coef Fsqd
_refine_ls_weighting_details 'calc w=1/[\s^2^(Fo^2^)+(0.0578P)^2^+2.4039P] where P=(Fo^2^+2Fc^2^)/3'
_refine_ls_weighting_scheme calc
_refine_ls_wR_factor_gt 0.1087
_refine_ls_wR_factor_ref 0.1141
_reflns_number_gt 8298
_reflns_number_total 9193
_reflns_threshold_expression >2sigma(I)
_cod_data_source_file cg900578usup15.cif
_cod_data_source_block Ward_Soegiarto_compound_12
_cod_depositor_comments
;
The following automatic conversions were performed:

'_symmetry_cell_setting' value 'Orthorhombic' changed to
'orthorhombic' according to
/home/saulius/struct/CIF-dictionaries/cif_core.dic dictionary named
'cif_core.dic' version 2.4.2 from 2011-04-26.

Automatic conversion script
Id: cif_fix_values 1891 2012-01-12 08:04:46Z andrius 
;
_cod_original_sg_symbol_H-M Pna2(1)
_cod_database_code 4509642

loop_
_symmetry_equiv_pos_as_xyz
'x, y, z'
'-x, -y, z+1/2'
'x+1/2, -y+1/2, z'
'-x+1/2, y+1/2, z+1/2'

loop_
_atom_site_label
_atom_site_type_symbol
_atom_site_fract_x
_atom_site_fract_y
_atom_site_fract_z
_atom_site_U_iso_or_equiv
_atom_site_adp_type
_atom_site_occupancy
_atom_site_symmetry_multiplicity
_atom_site_calc_flag
_atom_site_refinement_flags
_atom_site_disorder_assembly
_atom_site_disorder_group
C1 C 0.37727(11) 0.5825(3) 0.21813(9) 0.0343(5) Uani 1 1 d . . .
N1 N 0.35189(10) 0.4248(3) 0.23060(9) 0.0405(5) Uani 1 1 d . . .
H1A H 0.3681 0.3205 0.2212 0.049 Uiso 1 1 calc R . .
H1B H 0.3189 0.4245 0.2483 0.049 Uiso 1 1 calc R . .
N2 N 0.42675(10) 0.5818(3) 0.19160(9) 0.0422(5) Uani 1 1 d . . .
H2A H 0.4437 0.6861 0.1832 0.051 Uiso 1 1 calc R . .
H2B H 0.4428 0.4771 0.1823 0.051 Uiso 1 1 calc R . .
N3 N 0.35294(11) 0.7394(3) 0.23218(10) 0.0454(6) Uani 1 1 d . . .
H3A H 0.3698 0.8440 0.2238 0.055 Uiso 1 1 calc R . .
H3B H 0.3199 0.7391 0.2499 0.055 Uiso 1 1 calc R . .
C2 C 0.37826(11) 0.5744(3) 0.71992(9) 0.0348(5) Uani 1 1 d . . .
N4 N 0.39750(10) 0.7347(3) 0.70250(8) 0.0407(5) Uani 1 1 d . . .
H4A H 0.4272 0.7380 0.6812 0.049 Uiso 1 1 calc R . .
H4B H 0.3805 0.8374 0.7123 0.049 Uiso 1 1 calc R . .
N5 N 0.33395(10) 0.5715(3) 0.75279(8) 0.0382(5) Uani 1 1 d . . .
H5A H 0.3214 0.4663 0.7649 0.046 Uiso 1 1 calc R . .
H5B H 0.3172 0.6748 0.7624 0.046 Uiso 1 1 calc R . .
N6 N 0.40362(11) 0.4196(3) 0.70533(9) 0.0435(5) Uani 1 1 d . . .
H6A H 0.4333 0.4224 0.6840 0.052 Uiso 1 1 calc R . .
H6B H 0.3908 0.3140 0.7169 0.052 Uiso 1 1 calc R . .
C3 C 0.43028(11) 0.0754(3) 1.09256(9) 0.0310(5) Uani 1 1 d . . .
C4 C 0.40898(16) -0.0834(4) 1.07187(12) 0.0528(8) Uani 1 1 d . . .
H4 H 0.4075 -0.1931 1.0907 0.063 Uiso 1 1 calc R . .
C5 C 0.38942(17) -0.0833(4) 1.02293(12) 0.0561(8) Uani 1 1 d . . .
H5 H 0.3746 -0.1939 1.0090 0.067 Uiso 1 1 calc R . .
C6 C 0.39100(11) 0.0718(4) 0.99448(9) 0.0351(5) Uani 1 1 d . . .
C7 C 0.41529(19) 0.2265(5) 1.01536(11) 0.0649(10) Uani 1 1 d . . .
H7 H 0.4187 0.3343 0.9959 0.078 Uiso 1 1 calc R . .
C8 C 0.43517(18) 0.2310(4) 1.06425(11) 0.0608(9) Uani 1 1 d . . .
H8 H 0.4518 0.3401 1.0777 0.073 Uiso 1 1 calc R . .
C9 C 0.32611(10) 0.0721(3) 0.84542(9) 0.0321(5) Uani 1 1 d . . .
C10 C 0.3255(2) -0.0843(4) 0.87256(12) 0.0645(11) Uani 1 1 d . . .
H10 H 0.3104 -0.1946 0.8587 0.077 Uiso 1 1 calc R . .
C11 C 0.3468(2) -0.0833(5) 0.92033(12) 0.0722(12) Uani 1 1 d . . .
H11 H 0.3466 -0.1947 0.9385 0.087 Uiso 1 1 calc R . .
C12 C 0.36817(11) 0.0727(4) 0.94256(9) 0.0344(5) Uani 1 1 d . . .
C13 C 0.36846(19) 0.2297(4) 0.91378(13) 0.0692(11) Uani 1 1 d . . .
H13 H 0.3838 0.3401 0.9274 0.083 Uiso 1 1 calc R . .
C14 C 0.34737(19) 0.2313(4) 0.86632(13) 0.0694(11) Uani 1 1 d . . .
H14 H 0.3474 0.3422 0.8479 0.083 Uiso 1 1 calc R . .
S1 S 0.44876(3) 0.08035(8) 1.15616(2) 0.03031(13) Uani 1 1 d . . .
O1 O 0.48274(8) -0.0842(2) 1.16671(7) 0.0388(4) Uani 1 1 d . . .
O2 O 0.39134(8) 0.0844(2) 1.18228(6) 0.0370(4) Uani 1 1 d . . .
O3 O 0.48285(8) 0.2478(2) 1.16393(6) 0.0352(4) Uani 1 1 d . . .
S2 S 0.30319(3) 0.07366(8) 0.78275(2) 0.03140(13) Uani 1 1 d . . .
O4 O 0.35802(8) 0.0776(3) 0.75366(7) 0.0398(4) Uani 1 1 d . . .
O5 O 0.26754(8) 0.2390(2) 0.77564(7) 0.0383(4) Uani 1 1 d . . .
O6 O 0.26896(8) -0.0940(2) 0.77470(7) 0.0368(4) Uani 1 1 d . . .
C15 C 0.05107(12) 0.8056(4) 1.07826(10) 0.0407(6) Uani 1 1 d . . .
C16 C 0.07734(11) 0.6268(4) 1.08495(9) 0.0364(5) Uani 1 1 d . . .
H16 H 0.0925 0.5948 1.1165 0.044 Uiso 1 1 calc R . .
C17 C 0.08119(10) 0.5037(4) 1.04824(9) 0.0350(5) Uani 1 1 d . . .
C18 C 0.10572(15) 0.3148(4) 1.05660(12) 0.0525(7) Uani 1 1 d . . .
H18A H 0.1217 0.3061 1.0901 0.079 Uiso 1 1 calc R . .
H18B H 0.1377 0.2905 1.0328 0.079 Uiso 1 1 calc R . .
H18C H 0.0737 0.2243 1.0523 0.079 Uiso 1 1 calc R . .
C19 C 0.05916(11) 0.5541(3) 0.99989(9) 0.0350(5) Uani 1 1 d . . .
C20 C 0.03651(12) 0.7300(4) 0.99298(9) 0.0366(5) Uani 1 1 d . . .
C21 C 0.01492(13) 0.7925(4) 0.94857(10) 0.0447(6) Uani 1 1 d . . .
H21 H 0.0009 0.9150 0.9456 0.054 Uiso 1 1 calc R . .
C22 C 0.01363(15) 0.6759(4) 0.90785(11) 0.0498(7) Uani 1 1 d . . .
C23 C 0.03689(16) 0.4963(5) 0.91489(11) 0.0551(8) Uani 1 1 d . . .
H23 H 0.0369 0.4129 0.8880 0.066 Uiso 1 1 calc R . .
C24 C 0.05910(14) 0.4407(4) 0.95888(10) 0.0468(7) Uani 1 1 d . . .
H24 H 0.0751 0.3204 0.9617 0.056 Uiso 1 1 calc R . .
C25 C -0.02292(18) 0.5959(6) 0.82565(14) 0.0713(11) Uani 1 1 d . . .
H25A H -0.0565 0.6434 0.8056 0.086 Uiso 1 1 calc R . .
H25B H -0.0363 0.4815 0.8419 0.086 Uiso 1 1 calc R . .
C26 C 0.0293(2) 0.5549(7) 0.79273(15) 0.0911(14) Uani 1 1 d . . .
H26A H 0.0417 0.6672 0.7757 0.137 Uiso 1 1 calc R . .
H26B H 0.0178 0.4621 0.7684 0.137 Uiso 1 1 calc R . .
H26C H 0.0627 0.5087 0.8126 0.137 Uiso 1 1 calc R . .
C27 C -0.0309(3) 0.9148(6) 0.85412(16) 0.0984(17) Uani 1 1 d . . .
H27A H -0.0744 0.9028 0.8477 0.118 Uiso 1 1 calc R . .
H27B H -0.0264 0.9872 0.8847 0.118 Uiso 1 1 calc R . .
C28 C -0.0051(3) 1.0173(9) 0.8146(3) 0.131(2) Uani 1 1 d . . .
H28A H 0.0346 1.0616 0.8244 0.197 Uiso 1 1 calc R . .
H28B H -0.0308 1.1220 0.8067 0.197 Uiso 1 1 calc R . .
H28C H -0.0012 0.9384 0.7855 0.197 Uiso 1 1 calc R . .
N7 N -0.00680(17) 0.7314(5) 0.86310(10) 0.0724(9) Uani 1 1 d . . .
O7 O 0.03258(9) 0.8515(3) 1.03161(7) 0.0441(4) Uani 1 1 d . . .
O8 O 0.04344(11) 0.9213(3) 1.10995(8) 0.0559(6) Uani 1 1 d . . .
C29 C 0.35469(17) 0.4995(5) 0.39811(12) 0.0623(9) Uani 1 1 d . . .
C30 C 0.34426(16) 0.3455(5) 0.36629(12) 0.0572(8) Uani 1 1 d . . .
H30 H 0.3570 0.3530 0.3329 0.069 Uiso 1 1 calc R . .
C31 C 0.31718(16) 0.1908(4) 0.38172(11) 0.0532(7) Uani 1 1 d . . .
C32 C 0.3058(2) 0.0344(5) 0.34728(14) 0.0792(12) Uani 1 1 d . . .
H32A H 0.3196 0.0673 0.3142 0.119 Uiso 1 1 calc R . .
H32B H 0.2629 0.0077 0.3464 0.119 Uiso 1 1 calc R . .
H32C H 0.3276 -0.0742 0.3588 0.119 Uiso 1 1 calc R . .
C33 C 0.29767(14) 0.1797(4) 0.43250(11) 0.0475(7) Uani 1 1 d . . .
C34 C 0.30755(13) 0.3293(4) 0.46314(11) 0.0459(6) Uani 1 1 d . . .
C35 C 0.28968(17) 0.3317(5) 0.51145(13) 0.0613(9) Uani 1 1 d . . .
H35 H 0.2970 0.4376 0.5310 0.074 Uiso 1 1 calc R . .
C36 C 0.26096(19) 0.1809(5) 0.53234(14) 0.0676(10) Uani 1 1 d . A .
C37 C 0.25101(18) 0.0280(5) 0.50238(14) 0.0661(9) Uani 1 1 d . . .
H37 H 0.2319 -0.0776 0.5156 0.079 Uiso 1 1 calc R . .
C38 C 0.26863(19) 0.0297(4) 0.45405(13) 0.0623(9) Uani 1 1 d . . .
H38 H 0.2608 -0.0753 0.4343 0.075 Uiso 1 1 calc R . .
C39 C 0.2057(4) 0.0419(10) 0.6036(3) 0.102(3) Uani 0.787(10) 1 d PDU A -1
H39A H 0.1769 -0.0032 0.5787 0.122 Uiso 0.787(10) 1 calc PR A -1
H39B H 0.1825 0.1018 0.6302 0.122 Uiso 0.787(10) 1 calc PR A -1
C40 C 0.2380(3) -0.1193(13) 0.6250(3) 0.117(3) Uani 0.787(10) 1 d PU A -1
H40A H 0.2594 -0.1842 0.5987 0.176 Uiso 0.787(10) 1 calc PR A -1
H40B H 0.2090 -0.2025 0.6404 0.176 Uiso 0.787(10) 1 calc PR A -1
H40C H 0.2666 -0.0768 0.6498 0.176 Uiso 0.787(10) 1 calc PR A -1
C39' C 0.2424(14) -0.006(3) 0.6007(10) 0.102(3) Uani 0.213(10) 1 d PDU A -2
H39C H 0.2555 -0.0079 0.6355 0.122 Uiso 0.213(10) 1 calc PR A -2
H39D H 0.2680 -0.0902 0.5813 0.122 Uiso 0.213(10) 1 calc PR A -2
C40' C 0.1789(8) -0.054(4) 0.5960(8) 0.072(6) Uani 0.213(10) 1 d PU A -2
H40D H 0.1544 0.0411 0.6116 0.107 Uiso 0.213(10) 1 calc PR A -2
H40E H 0.1716 -0.1721 0.6123 0.107 Uiso 0.213(10) 1 calc PR A -2
H40F H 0.1683 -0.0636 0.5611 0.107 Uiso 0.213(10) 1 calc PR A -2
C41 C 0.2345(3) 0.3853(14) 0.6107(3) 0.255(8) Uani 1 1 d DU A .
H41A H 0.2337 0.4934 0.5887 0.307 Uiso 1 1 calc R . .
H41B H 0.2008 0.3873 0.6343 0.307 Uiso 1 1 calc R . .
C42 C 0.2853(2) 0.3543(12) 0.6303(2) 0.143(3) Uani 1 1 d DU . .
H42A H 0.2829 0.2430 0.6505 0.214 Uiso 1 1 calc R . .
H42B H 0.2966 0.4585 0.6511 0.214 Uiso 1 1 calc R . .
H42C H 0.3153 0.3374 0.6044 0.214 Uiso 1 1 calc R . .
N8 N 0.2439(3) 0.1786(6) 0.58068(15) 0.1103(16) Uani 1 1 d DU . .
O9 O 0.33479(12) 0.4851(3) 0.44625(8) 0.0600(6) Uani 1 1 d . . .
O10 O 0.37859(17) 0.6421(4) 0.38671(11) 0.0923(10) Uani 1 1 d . . .

loop_
_atom_site_aniso_label
_atom_site_aniso_U_11
_atom_site_aniso_U_22
_atom_site_aniso_U_33
_atom_site_aniso_U_23
_atom_site_aniso_U_13
_atom_site_aniso_U_12
C1 0.0341(12) 0.0359(13) 0.0329(12) 0.0024(10) -0.0006(10) -0.0005(10)
N1 0.0433(12) 0.0359(12) 0.0422(12) 0.0033(10) 0.0136(10) 0.0013(10)
N2 0.0392(11) 0.0346(12) 0.0529(13) 0.0006(10) 0.0120(11) -0.0009(9)
N3 0.0450(13) 0.0357(12) 0.0556(14) -0.0014(11) 0.0165(12) 0.0002(10)
C2 0.0371(13) 0.0364(13) 0.0308(12) -0.0046(10) -0.0015(10) -0.0018(10)
N4 0.0414(12) 0.0376(12) 0.0431(12) 0.0023(9) 0.0123(10) -0.0009(9)
N5 0.0416(11) 0.0324(11) 0.0405(11) -0.0032(9) 0.0101(10) -0.0029(9)
N6 0.0462(13) 0.0382(12) 0.0461(13) -0.0059(10) 0.0093(11) 0.0002(10)
C3 0.0286(11) 0.0362(12) 0.0282(11) -0.0016(9) 0.0005(9) -0.0025(10)
C4 0.075(2) 0.0379(15) 0.0455(16) 0.0061(12) -0.0196(15) -0.0138(14)
C5 0.079(2) 0.0410(16) 0.0483(17) -0.0008(13) -0.0253(16) -0.0138(15)
C6 0.0316(12) 0.0418(14) 0.0318(12) -0.0036(10) 0.0020(10) -0.0014(10)
C7 0.114(3) 0.0483(17) 0.0330(14) 0.0112(13) -0.0165(17) -0.0303(19)
C8 0.104(3) 0.0457(17) 0.0326(14) 0.0041(12) -0.0121(16) -0.0287(17)
C9 0.0287(12) 0.0391(13) 0.0284(11) -0.0055(10) -0.0022(9) 0.0004(10)
C10 0.114(3) 0.0416(17) 0.0385(15) 0.0034(12) -0.0177(17) -0.0320(18)
C11 0.130(4) 0.0475(19) 0.0389(16) 0.0092(14) -0.0204(19) -0.036(2)
C12 0.0313(12) 0.0418(14) 0.0301(12) -0.0014(10) 0.0004(9) -0.0036(10)
C13 0.109(3) 0.0387(16) 0.059(2) -0.0056(15) -0.044(2) -0.0078(18)
C14 0.114(3) 0.0343(16) 0.060(2) 0.0046(14) -0.044(2) -0.0066(18)
S1 0.0319(3) 0.0320(3) 0.0271(3) 0.0000(2) -0.0001(2) -0.0023(2)
O1 0.0447(10) 0.0376(10) 0.0342(9) 0.0048(7) 0.0027(7) 0.0034(8)
O2 0.0368(9) 0.0410(10) 0.0330(9) -0.0011(7) 0.0044(7) -0.0046(8)
O3 0.0375(9) 0.0334(9) 0.0348(9) 0.0002(7) -0.0044(7) -0.0031(7)
S2 0.0323(3) 0.0313(3) 0.0306(3) -0.0027(2) -0.0023(2) 0.0009(2)
O4 0.0406(9) 0.0425(10) 0.0362(9) -0.0004(8) 0.0049(8) 0.0001(8)
O5 0.0361(9) 0.0350(9) 0.0437(10) -0.0010(8) -0.0064(8) 0.0016(7)
O6 0.0384(9) 0.0331(9) 0.0388(9) -0.0039(7) -0.0060(8) -0.0002(7)
C15 0.0465(14) 0.0374(13) 0.0384(13) -0.0024(11) -0.0059(11) -0.0039(11)
C16 0.0360(12) 0.0395(13) 0.0336(12) -0.0003(11) -0.0035(10) -0.0045(11)
C17 0.0310(11) 0.0377(13) 0.0362(13) 0.0020(11) 0.0031(10) 0.0004(10)
C18 0.0616(18) 0.0480(16) 0.0480(16) 0.0049(13) -0.0033(14) 0.0101(15)
C19 0.0343(12) 0.0373(13) 0.0334(12) -0.0010(10) -0.0004(10) 0.0000(10)
C20 0.0363(12) 0.0394(14) 0.0340(12) -0.0040(11) 0.0004(10) -0.0010(10)
C21 0.0529(16) 0.0388(14) 0.0424(14) 0.0014(11) -0.0051(12) 0.0081(12)
C22 0.0596(18) 0.0553(18) 0.0344(14) -0.0006(13) -0.0024(13) 0.0044(15)
C23 0.081(2) 0.0497(17) 0.0343(14) -0.0112(13) -0.0028(14) 0.0076(17)
C24 0.0611(18) 0.0424(15) 0.0368(14) -0.0034(12) 0.0025(13) 0.0078(13)
C25 0.068(2) 0.095(3) 0.0509(19) -0.0032(19) -0.0011(17) -0.009(2)
C26 0.112(4) 0.115(4) 0.046(2) 0.001(2) 0.013(2) -0.006(3)
C27 0.158(5) 0.080(3) 0.057(2) 0.006(2) -0.030(3) 0.039(3)
C28 0.106(4) 0.111(4) 0.176(7) 0.076(5) -0.017(4) 0.001(3)
N7 0.115(3) 0.0667(19) 0.0355(13) -0.0023(13) -0.0220(15) 0.0229(18)
O7 0.0601(12) 0.0349(9) 0.0372(9) -0.0054(8) -0.0061(9) 0.0039(9)
O8 0.0863(16) 0.0379(11) 0.0436(11) -0.0117(9) -0.0102(11) 0.0009(10)
C29 0.077(2) 0.060(2) 0.0490(18) -0.0014(16) -0.0097(16) -0.0145(19)
C30 0.073(2) 0.063(2) 0.0359(14) -0.0042(14) -0.0086(14) -0.0055(17)
C31 0.0665(19) 0.0476(16) 0.0455(16) -0.0069(14) -0.0148(14) 0.0017(15)
C32 0.131(4) 0.061(2) 0.0456(18) -0.0165(17) -0.006(2) -0.012(2)
C33 0.0597(17) 0.0434(16) 0.0394(14) -0.0034(12) -0.0139(13) 0.0026(13)
C34 0.0476(15) 0.0433(15) 0.0467(15) -0.0054(12) -0.0040(12) 0.0002(13)
C35 0.078(2) 0.0535(19) 0.0529(18) -0.0190(15) 0.0088(16) -0.0110(17)
C36 0.087(3) 0.062(2) 0.0540(19) -0.0024(17) 0.0130(18) -0.0076(19)
C37 0.090(3) 0.0485(18) 0.060(2) 0.0064(15) -0.0039(19) -0.0150(18)
C38 0.096(3) 0.0374(16) 0.0535(18) -0.0038(13) -0.0143(18) -0.0098(16)
C39 0.137(7) 0.082(4) 0.087(4) -0.012(4) 0.066(5) -0.022(5)
C40 0.105(5) 0.140(7) 0.107(5) 0.024(5) 0.052(4) 0.011(5)
C39' 0.137(7) 0.082(4) 0.087(4) -0.012(4) 0.066(5) -0.022(5)
C40' 0.051(10) 0.089(15) 0.076(12) -0.007(11) -0.001(8) 0.015(10)
C41 0.096(4) 0.402(16) 0.268(11) 0.261(12) 0.107(6) 0.136(7)
C42 0.054(2) 0.284(9) 0.090(4) 0.077(5) 0.004(2) 0.019(4)
N8 0.179(5) 0.077(3) 0.075(2) -0.019(2) 0.061(3) -0.030(3)
O9 0.0797(16) 0.0487(12) 0.0517(13) -0.0103(10) 0.0018(11) -0.0185(11)
O10 0.135(3) 0.0726(17) 0.0692(17) 0.0009(14) 0.0064(17) -0.0499(19)

loop_
_atom_type_symbol
_atom_type_description
_atom_type_scat_dispersion_real
_atom_type_scat_dispersion_imag
_atom_type_scat_source
C C 0.0033 0.0016 'International Tables Vol C Tables 4.2.6.8 and 6.1.1.4'
H H 0.0000 0.0000 'International Tables Vol C Tables 4.2.6.8 and 6.1.1.4'
N N 0.0061 0.0033 'International Tables Vol C Tables 4.2.6.8 and 6.1.1.4'
O O 0.0106 0.0060 'International Tables Vol C Tables 4.2.6.8 and 6.1.1.4'
S S 0.1246 0.1234 'International Tables Vol C Tables 4.2.6.8 and 6.1.1.4'

loop_
_geom_angle_atom_site_label_1
_geom_angle_atom_site_label_2
_geom_angle_atom_site_label_3
_geom_angle
N2 C1 N3 120.3(2)
N2 C1 N1 119.6(2)
N3 C1 N1 120.0(2)
C1 N1 H1A 120.0
C1 N1 H1B 120.0
H1A N1 H1B 120.0
C1 N2 H2A 120.0
C1 N2 H2B 120.0
H2A N2 H2B 120.0
C1 N3 H3A 120.0
C1 N3 H3B 120.0
H3A N3 H3B 120.0
N6 C2 N4 120.2(2)
N6 C2 N5 120.3(2)
N4 C2 N5 119.4(2)
C2 N4 H4A 120.0
C2 N4 H4B 120.0
H4A N4 H4B 120.0
C2 N5 H5A 120.0
C2 N5 H5B 120.0
H5A N5 H5B 120.0
C2 N6 H6A 120.0
C2 N6 H6B 120.0
H6A N6 H6B 120.0
C4 C3 C8 119.7(2)
C4 C3 S1 119.7(2)
C8 C3 S1 120.6(2)
C3 C4 C5 119.8(3)
C3 C4 H4 120.1
C5 C4 H4 120.1
C6 C5 C4 121.9(3)
C6 C5 H5 119.1
C4 C5 H5 119.1
C5 C6 C7 117.1(3)
C5 C6 C12 121.7(2)
C7 C6 C12 121.2(2)
C6 C7 C8 122.4(3)
C6 C7 H7 118.8
C8 C7 H7 118.8
C3 C8 C7 119.0(3)
C3 C8 H8 120.5
C7 C8 H8 120.5
C10 C9 C14 119.2(3)
C10 C9 S2 121.5(2)
C14 C9 S2 119.3(2)
C9 C10 C11 120.1(3)
C9 C10 H10 119.9
C11 C10 H10 119.9
C12 C11 C10 122.4(3)
C12 C11 H11 118.8
C10 C11 H11 118.8
C11 C12 C13 116.0(3)
C11 C12 C6 121.9(3)
C13 C12 C6 122.2(2)
C14 C13 C12 122.3(3)
C14 C13 H13 118.8
C12 C13 H13 118.8
C13 C14 C9 119.9(3)
C13 C14 H14 120.1
C9 C14 H14 120.1
O1 S1 O3 113.06(11)
O1 S1 O2 112.34(11)
O3 S1 O2 111.80(11)
O1 S1 C3 107.30(11)
O3 S1 C3 106.25(11)
O2 S1 C3 105.48(11)
O5 S2 O4 111.80(11)
O5 S2 O6 112.73(10)
O4 S2 O6 112.10(11)
O5 S2 C9 106.85(11)
O4 S2 C9 106.03(11)
O6 S2 C9 106.82(11)
O8 C15 O7 116.1(2)
O8 C15 C16 126.5(3)
O7 C15 C16 117.3(2)
C17 C16 C15 122.5(2)
C17 C16 H16 118.8
C15 C16 H16 118.8
C16 C17 C19 118.7(2)
C16 C17 C18 121.6(2)
C19 C17 C18 119.6(2)
C17 C18 H18A 109.5
C17 C18 H18B 109.5
H18A C18 H18B 109.5
C17 C18 H18C 109.5
H18A C18 H18C 109.5
H18B C18 H18C 109.5
C24 C19 C20 116.2(2)
C24 C19 C17 125.2(2)
C20 C19 C17 118.6(2)
O7 C20 C21 115.6(2)
O7 C20 C19 120.9(2)
C21 C20 C19 123.4(2)
C20 C21 C22 120.0(3)
C20 C21 H21 120.0
C22 C21 H21 120.0
N7 C22 C21 122.2(3)
N7 C22 C23 121.1(3)
C21 C22 C23 116.6(3)
C24 C23 C22 121.9(3)
C24 C23 H23 119.1
C22 C23 H23 119.1
C23 C24 C19 121.9(3)
C23 C24 H24 119.0
C19 C24 H24 119.0
N7 C25 C26 110.9(4)
N7 C25 H25A 109.5
C26 C25 H25A 109.5
N7 C25 H25B 109.5
C26 C25 H25B 109.5
H25A C25 H25B 108.0
C25 C26 H26A 109.5
C25 C26 H26B 109.5
H26A C26 H26B 109.5
C25 C26 H26C 109.5
H26A C26 H26C 109.5
H26B C26 H26C 109.5
C28 C27 N7 117.0(5)
C28 C27 H27A 108.0
N7 C27 H27A 108.0
C28 C27 H27B 108.0
N7 C27 H27B 108.0
H27A C27 H27B 107.3
C27 C28 H28A 109.5
C27 C28 H28B 109.5
H28A C28 H28B 109.5
C27 C28 H28C 109.5
H28A C28 H28C 109.5
H28B C28 H28C 109.5
C22 N7 C25 120.2(3)
C22 N7 C27 123.0(3)
C25 N7 C27 114.3(3)
C15 O7 C20 121.8(2)
O10 C29 O9 116.7(3)
O10 C29 C30 126.2(3)
O9 C29 C30 117.1(3)
C31 C30 C29 122.8(3)
C31 C30 H30 118.6
C29 C30 H30 118.6
C30 C31 C33 118.6(3)
C30 C31 C32 121.3(3)
C33 C31 C32 120.1(3)
C31 C32 H32A 109.5
C31 C32 H32B 109.5
H32A C32 H32B 109.5
C31 C32 H32C 109.5
H32A C32 H32C 109.5
H32B C32 H32C 109.5
C34 C33 C38 115.9(3)
C34 C33 C31 118.5(3)
C38 C33 C31 125.5(3)
O9 C34 C35 116.1(3)
O9 C34 C33 121.5(3)
C35 C34 C33 122.4(3)
C34 C35 C36 120.9(3)
C34 C35 H35 119.5
C36 C35 H35 119.5
N8 C36 C35 121.9(4)
N8 C36 C37 120.3(4)
C35 C36 C37 117.8(3)
C38 C37 C36 120.3(3)
C38 C37 H37 119.9
C36 C37 H37 119.9
C37 C38 C33 122.7(3)
C37 C38 H38 118.6
C33 C38 H38 118.6
N8 C39 C40 115.0(7)
N8 C39 H39A 108.5
C40 C39 H39A 108.5
N8 C39 H39B 108.5
C40 C39 H39B 108.5
H39A C39 H39B 107.5
N8 C39' C40' 102(2)
N8 C39' H39C 111.3
C40' C39' H39C 111.3
N8 C39' H39D 111.3
C40' C39' H39D 111.3
H39C C39' H39D 109.2
C39' C40' H40D 109.5
C39' C40' H40E 109.5
H40D C40' H40E 109.5
C39' C40' H40F 109.5
H40D C40' H40F 109.5
H40E C40' H40F 109.5
C42 C41 N8 86.3(6)
C42 C41 H41A 114.3
N8 C41 H41A 114.3
C42 C41 H41B 114.3
N8 C41 H41B 114.3
H41A C41 H41B 111.4
C41 C42 H42A 109.5
C41 C42 H42B 109.5
H42A C42 H42B 109.5
C41 C42 H42C 109.5
H42A C42 H42C 109.5
H42B C42 H42C 109.5
C36 N8 C39' 112.1(11)
C36 N8 C39 125.7(5)
C39' N8 C39 35.9(11)
C36 N8 C41 118.5(4)
C39' N8 C41 129.1(11)
C39 N8 C41 109.0(4)
C34 O9 C29 121.5(3)

loop_
_geom_bond_atom_site_label_1
_geom_bond_atom_site_label_2
_geom_bond_distance
C1 N2 1.320(3)
C1 N3 1.322(3)
C1 N1 1.326(3)
N1 H1A 0.8800
N1 H1B 0.8800
N2 H2A 0.8800
N2 H2B 0.8800
N3 H3A 0.8800
N3 H3B 0.8800
C2 N6 1.323(3)
C2 N4 1.332(3)
C2 N5 1.333(3)
N4 H4A 0.8800
N4 H4B 0.8800
N5 H5A 0.8800
N5 H5B 0.8800
N6 H6A 0.8800
N6 H6B 0.8800
C3 C4 1.372(4)
C3 C8 1.374(4)
C3 S1 1.775(2)
C4 C5 1.398(4)
C4 H4 0.9500
C5 C6 1.369(4)
C5 H5 0.9500
C6 C7 1.374(4)
C6 C12 1.498(3)
C7 C8 1.399(4)
C7 H7 0.9500
C8 H8 0.9500
C9 C10 1.357(4)
C9 C14 1.377(4)
C9 S2 1.776(2)
C10 C11 1.381(4)
C10 H10 0.9500
C11 C12 1.373(4)
C11 H11 0.9500
C12 C13 1.385(4)
C13 C14 1.371(4)
C13 H13 0.9500
C14 H14 0.9500
S1 O1 1.4481(18)
S1 O3 1.4542(18)
S1 O2 1.4661(18)
S2 O5 1.4573(18)
S2 O4 1.4579(19)
S2 O6 1.4585(18)
C15 O8 1.217(3)
C15 O7 1.373(3)
C15 C16 1.441(4)
C16 C17 1.343(4)
C16 H16 0.9500
C17 C19 1.449(4)
C17 C18 1.500(4)
C18 H18A 0.9800
C18 H18B 0.9800
C18 H18C 0.9800
C19 C24 1.386(4)
C19 C20 1.391(4)
C20 O7 1.375(3)
C20 C21 1.376(4)
C21 C22 1.394(4)
C21 H21 0.9500
C22 N7 1.359(4)
C22 C23 1.421(5)
C23 C24 1.355(4)
C23 H23 0.9500
C24 H24 0.9500
C25 N7 1.462(5)
C25 C26 1.500(6)
C25 H25A 0.9900
C25 H25B 0.9900
C26 H26A 0.9800
C26 H26B 0.9800
C26 H26C 0.9800
C27 C28 1.430(8)
C27 N7 1.462(5)
C27 H27A 0.9900
C27 H27B 0.9900
C28 H28A 0.9800
C28 H28B 0.9800
C28 H28C 0.9800
C29 O10 1.208(4)
C29 O9 1.384(4)
C29 C30 1.436(5)
C30 C31 1.346(5)
C30 H30 0.9500
C31 C33 1.448(4)
C31 C32 1.496(4)
C32 H32A 0.9800
C32 H32B 0.9800
C32 H32C 0.9800
C33 C34 1.389(4)
C33 C38 1.399(5)
C34 O9 1.367(4)
C34 C35 1.370(4)
C35 C36 1.393(5)
C35 H35 0.9500
C36 N8 1.366(5)
C36 C37 1.398(5)
C37 C38 1.369(5)
C37 H37 0.9500
C38 H38 0.9500
C39 N8 1.452(7)
C39 C40 1.495(11)
C39 H39A 0.9900
C39 H39B 0.9900
C40 H40A 0.9800
C40 H40B 0.9800
C40 H40C 0.9800
C39' N8 1.451(17)
C39' C40' 1.47(4)
C39' H39C 0.9900
C39' H39D 0.9900
C40' H40D 0.9800
C40' H40E 0.9800
C40' H40F 0.9800
C41 C42 1.272(7)
C41 N8 1.726(11)
C41 H41A 0.9900
C41 H41B 0.9900
C42 H42A 0.9800
C42 H42B 0.9800
C42 H42C 0.9800

loop_
_geom_hbond_atom_site_label_D
_geom_hbond_atom_site_label_H
_geom_hbond_atom_site_label_A
_geom_hbond_distance_DH
_geom_hbond_distance_HA
_geom_hbond_distance_DA
_geom_hbond_angle_DHA
_geom_hbond_site_symmetry_A
N1 H1A O2 0.88 2.08 2.942(3) 164.4 1_554
N1 H1B O6 0.88 2.09 2.957(3) 166.5 4_554
N2 H2A O1 0.88 1.94 2.819(3) 178.0 1_564
N2 H2B O3 0.88 1.96 2.840(3) 176.5 1_554
N3 H3A O2 0.88 2.14 2.983(3) 160.4 1_564
N3 H3B O5 0.88 2.08 2.939(3) 166.6 4_554
N4 H4A O3 0.88 2.07 2.874(3) 152.1 2_664
N4 H4B O4 0.88 2.14 2.992(3) 162.8 1_565
N5 H5A O5 0.88 2.07 2.909(3) 159.3 .
N5 H5B O6 0.88 2.03 2.900(3) 170.2 1_565
N6 H6A O8 0.88 2.08 2.846(3) 145.5 4_544
N6 H6B O4 0.88 2.12 2.996(3) 172.5 .

loop_
_geom_torsion_atom_site_label_1
_geom_torsion_atom_site_label_2
_geom_torsion_atom_site_label_3
_geom_torsion_atom_site_label_4
_geom_torsion
C8 C3 C4 C5 -3.4(5)
S1 C3 C4 C5 174.3(3)
C3 C4 C5 C6 0.2(6)
C4 C5 C6 C7 2.9(5)
C4 C5 C6 C12 -178.0(3)
C5 C6 C7 C8 -3.0(6)
C12 C6 C7 C8 177.9(3)
C4 C3 C8 C7 3.3(5)
S1 C3 C8 C7 -174.4(3)
C6 C7 C8 C3 0.0(6)
C14 C9 C10 C11 -0.9(6)
S2 C9 C10 C11 176.3(3)
C9 C10 C11 C12 1.1(7)
C10 C11 C12 C13 -1.4(6)
C10 C11 C12 C6 179.9(4)
C5 C6 C12 C11 -2.6(4)
C7 C6 C12 C11 176.4(4)
C5 C6 C12 C13 178.7(4)
C7 C6 C12 C13 -2.3(5)
C11 C12 C13 C14 1.5(6)
C6 C12 C13 C14 -179.7(4)
C12 C13 C14 C9 -1.4(7)
C10 C9 C14 C13 1.0(6)
S2 C9 C14 C13 -176.2(3)
C4 C3 S1 O1 45.3(3)
C8 C3 S1 O1 -137.0(3)
C4 C3 S1 O3 166.5(2)
C8 C3 S1 O3 -15.8(3)
C4 C3 S1 O2 -74.7(3)
C8 C3 S1 O2 103.1(3)
C10 C9 S2 O5 138.3(3)
C14 C9 S2 O5 -44.5(3)
C10 C9 S2 O4 -102.3(3)
C14 C9 S2 O4 74.9(3)
C10 C9 S2 O6 17.4(3)
C14 C9 S2 O6 -165.4(3)
O8 C15 C16 C17 176.4(3)
O7 C15 C16 C17 -3.5(4)
C15 C16 C17 C19 1.2(4)
C15 C16 C17 C18 -176.7(3)
C16 C17 C19 C24 -178.7(3)
C18 C17 C19 C24 -0.7(4)
C16 C17 C19 C20 1.9(4)
C18 C17 C19 C20 179.9(2)
C24 C19 C20 O7 177.7(2)
C17 C19 C20 O7 -2.8(4)
C24 C19 C20 C21 0.0(4)
C17 C19 C20 C21 179.5(3)
O7 C20 C21 C22 -176.2(3)
C19 C20 C21 C22 1.6(5)
C20 C21 C22 N7 -179.5(3)
C20 C21 C22 C23 -1.7(5)
N7 C22 C23 C24 178.0(4)
C21 C22 C23 C24 0.1(5)
C22 C23 C24 C19 1.6(5)
C20 C19 C24 C23 -1.6(5)
C17 C19 C24 C23 179.0(3)
C21 C22 N7 C25 -163.1(3)
C23 C22 N7 C25 19.2(6)
C21 C22 N7 C27 -2.1(6)
C23 C22 N7 C27 -179.8(4)
C26 C25 N7 C22 -92.3(5)
C26 C25 N7 C27 105.2(5)
C28 C27 N7 C22 126.4(6)
C28 C27 N7 C25 -71.7(6)
O8 C15 O7 C20 -177.3(3)
C16 C15 O7 C20 2.6(4)
C21 C20 O7 C15 178.4(3)
C19 C20 O7 C15 0.5(4)
O10 C29 C30 C31 -179.9(4)
O9 C29 C30 C31 -0.9(5)
C29 C30 C31 C33 0.1(5)
C29 C30 C31 C32 178.7(4)
C30 C31 C33 C34 0.2(5)
C32 C31 C33 C34 -178.4(3)
C30 C31 C33 C38 179.5(3)
C32 C31 C33 C38 1.0(5)
C38 C33 C34 O9 -179.1(3)
C31 C33 C34 O9 0.3(4)
C38 C33 C34 C35 -0.5(5)
C31 C33 C34 C35 178.9(3)
O9 C34 C35 C36 179.4(3)
C33 C34 C35 C36 0.7(6)
C34 C35 C36 N8 178.6(5)
C34 C35 C36 C37 -0.1(6)
N8 C36 C37 C38 -179.4(5)
C35 C36 C37 C38 -0.7(6)
C36 C37 C38 C33 0.9(6)
C34 C33 C38 C37 -0.3(5)
C31 C33 C38 C37 -179.7(4)
C35 C36 N8 C39' -152.1(15)
C37 C36 N8 C39' 26.5(16)
C35 C36 N8 C39 169.6(6)
C37 C36 N8 C39 -11.8(9)
C35 C36 N8 C41 21.8(8)
C37 C36 N8 C41 -159.6(5)
C40' C39' N8 C36 -97.0(16)
C40' C39' N8 C39 23.9(14)
C40' C39' N8 C41 90(2)
C40 C39 N8 C36 90.0(9)
C40 C39 N8 C39' 12(2)
C40 C39 N8 C41 -119.6(7)
C42 C41 N8 C36 -102.2(6)
C42 C41 N8 C39' 70.4(18)
C42 C41 N8 C39 104.9(6)
C35 C34 O9 C29 -179.8(3)
C33 C34 O9 C29 -1.2(5)
O10 C29 O9 C34 -179.5(3)
C30 C29 O9 C34 1.4(5)
